data_7130126
loop_
_publ_author_name
'Kassymbek, Aishabibi'
'Spasyuk, Denis M.'
'Dmitrienko, Anton'
'Pilkington, Melanie'
'Nikonov, Georgii I.'

_publ_section_title
;
 Facile C--H Bond Activation on a Transient Gallium Imide
;
_journal_name_full 'Chemical Communications'
_journal_paper_doi 10.1039/D2CC01857H
_journal_year 2022
_chemical_formula_moiety ' 	2(C38 H60 Ga N3 O Si), C7 H7'
_chemical_formula_sum 'C83 H127 Ga2 N6 O2 Si2'
_chemical_formula_weight 1436.52
_space_group_crystal_system monoclinic
_space_group_IT_number 14
_space_group_name_Hall '-P 2yn'
_space_group_name_H-M_alt 'P 1 21/n 1'
_atom_sites_solution_hydrogens mixed
_audit_creation_method SHELXL-2018/1
_audit_update_record
;
2022-03-21 deposited with the CCDC.	2022-05-19 downloaded from the CCDC.
;
_cell_angle_alpha 90
_cell_angle_beta 97.15(3)
_cell_angle_gamma 90
_cell_formula_units_Z 2
_cell_length_a 11.940(2)
_cell_length_b 17.146(3)
_cell_length_c 20.083(4)
_cell_measurement_reflns_used 12712
_cell_measurement_temperature 100
_cell_measurement_theta_max 30.630
_cell_measurement_theta_min 1.438
_cell_volume 4079.5(13)
_computing_cell_refinement 'XDS (Kabsch, 2010)'
_computing_data_collection 'MxDC, (Fodje, 2012)'
_computing_data_reduction 'XDS (Kabsch, 2010)'
_computing_molecular_graphics 'ShelXle (Hubschle, 2011)'
_computing_publication_material 'Linxtl  6.0.1'
_computing_structure_refinement 'SHELXL2018 (Sheldrick, 2018)'
_computing_structure_solution 'SHELXL2018 (Sheldrick, 2018)'
_diffrn_ambient_temperature 100
_diffrn_measured_fraction_theta_full 1.000
_diffrn_measured_fraction_theta_max 1.000
_diffrn_measurement_device_type 'Rayonix MX300HE CCD area detector'
_diffrn_measurement_method '\k and \w scans'
_diffrn_radiation_type synchrotron
_diffrn_radiation_wavelength 0.65254
_diffrn_reflns_av_R_equivalents 0.0632
_diffrn_reflns_av_unetI/netI 0.0369
_diffrn_reflns_Laue_measured_fraction_full 1.000
_diffrn_reflns_Laue_measured_fraction_max 1.000
_diffrn_reflns_limit_h_max 15
_diffrn_reflns_limit_h_min -15
_diffrn_reflns_limit_k_max 21
_diffrn_reflns_limit_k_min -21
_diffrn_reflns_limit_l_max 25
_diffrn_reflns_limit_l_min -25
_diffrn_reflns_number 62238
_diffrn_reflns_point_group_measured_fraction_full 1.000
_diffrn_reflns_point_group_measured_fraction_max 1.000
_diffrn_reflns_theta_full 24.499
_diffrn_reflns_theta_max 24.499
_diffrn_reflns_theta_min 1.438
_diffrn_source synchrotron
_diffrn_standards_decay_% 0
_diffrn_standards_interval_count 0
_diffrn_standards_number 0
_exptl_absorpt_coefficient_mu 0.577
_exptl_absorpt_correction_T_max 0.0403
_exptl_absorpt_correction_T_min 0.0160
_exptl_absorpt_correction_type multi-scan
_exptl_absorpt_process_details 'SADABS (Sheldrick, 1996)'
_exptl_crystal_colour Colourless
_exptl_crystal_density_diffrn 1.169
_exptl_crystal_description block
_exptl_crystal_F_000 1546
_exptl_crystal_size_max 0.1
_exptl_crystal_size_mid 0.05
_exptl_crystal_size_min 0.05
_refine_diff_density_max 0.334
_refine_diff_density_min -0.860
_refine_diff_density_rms 0.065
_refine_ls_extinction_method none
_refine_ls_goodness_of_fit_ref 1.076
_refine_ls_hydrogen_treatment mixed
_refine_ls_matrix_type full
_refine_ls_number_parameters 485
_refine_ls_number_reflns 8774
_refine_ls_number_restraints 541
_refine_ls_restrained_S_all 1.058
_refine_ls_R_factor_all 0.0379
_refine_ls_R_factor_gt 0.0341
_refine_ls_shift/su_max 0.002
_refine_ls_shift/su_mean 0.000
_refine_ls_structure_factor_coef Fsqd
_refine_ls_weighting_details 'w=1/[\s^2^(Fo^2^)+(0.0419P)^2^+2.2466P] where P=(Fo^2^+2Fc^2^)/3'
_refine_ls_weighting_scheme calc
_refine_ls_wR_factor_gt 0.0903
_refine_ls_wR_factor_ref 0.0929
_reflns_Friedel_coverage 0.000
_reflns_number_gt 7952
_reflns_number_total 8774
_reflns_threshold_expression 'I > 2\s(I)'
_cod_data_source_file d2cc01857h2.cif
_cod_data_source_block ak17_a
_cod_original_cell_volume 4079.5(14)
_cod_original_sg_symbol_H-M 'P 21/n'
_cod_database_code 7130126
_shelx_shelxl_version_number 2018/1
_shelx_space_group_comment
;
The symmetry employed for this shelxl refinement is uniquely defined
by the following loop, which should always be used as a source of
symmetry information in preference to the above space-group names.
They are only intended as comments.
;

loop_
_space_group_symop_operation_xyz
'x, y, z'
'-x+1/2, y+1/2, -z+1/2'
'-x, -y, -z'
'x-1/2, -y-1/2, z-1/2'

loop_
_atom_site_label
_atom_site_type_symbol
_atom_site_fract_x
_atom_site_fract_y
_atom_site_fract_z
_atom_site_U_iso_or_equiv
_atom_site_adp_type
_atom_site_occupancy
_atom_site_site_symmetry_order
_atom_site_calc_flag
_atom_site_refinement_flags_posn
_atom_site_refinement_flags_adp
_atom_site_refinement_flags_occupancy
_atom_site_disorder_assembly
_atom_site_disorder_group
Ga1 Ga 0.51829(2) 0.26236(2) 0.71459(2) 0.01583(6) Uani 1 1 d . . . . .
O1 O 0.50162(10) 0.17715(7) 0.76692(6) 0.0230(2) Uani 1 1 d . . . . .
N2 N 0.67046(11) 0.30515(8) 0.73054(6) 0.0163(2) Uani 1 1 d . . . . .
N1 N 0.44096(11) 0.35493(8) 0.74056(6) 0.0174(3) Uani 1 1 d . . . . .
N3 N 0.47348(13) 0.22778(8) 0.62874(7) 0.0222(3) Uani 1 1 d D . . . .
C1 C 0.51524(14) 0.16937(10) 0.83456(8) 0.0205(3) Uani 1 1 d . . . . .
C2 C 0.76011(13) 0.26535(9) 0.70197(8) 0.0184(3) Uani 1 1 d . . . . .
C3 C 0.69400(13) 0.36896(9) 0.76742(8) 0.0184(3) Uani 1 1 d . . . . .
C4 C 0.49428(13) 0.41159(9) 0.77731(7) 0.0188(3) Uani 1 1 d . . . . .
C5 C 0.77486(14) 0.28096(9) 0.63475(8) 0.0206(3) Uani 1 1 d . . . . .
C6 C 0.80895(14) 0.18771(10) 0.81097(8) 0.0220(3) Uani 1 1 d . . . . .
H6 H 0.746064 0.220469 0.824224 0.026 Uiso 1 1 calc R U . . .
C7 C 0.61165(14) 0.41523(9) 0.79268(8) 0.0196(3) Uani 1 1 d . . . . .
H7 H 0.639367 0.453998 0.824306 0.024 Uiso 1 1 calc R U . . .
C8 C 0.54877(14) 0.22539(10) 0.87835(8) 0.0219(3) Uani 1 1 d . . . . .
H8 H 0.567371 0.275027 0.861799 0.026 Uiso 1 1 calc R U . . .
C9 C 0.32296(13) 0.36441(9) 0.71532(8) 0.0194(3) Uani 1 1 d . . . . .
C10 C 0.82749(13) 0.21042(9) 0.73999(8) 0.0198(3) Uani 1 1 d . . . . .
C11 C 0.70044(14) 0.33885(10) 0.59249(8) 0.0219(3) Uani 1 1 d . . . . .
H11 H 0.630669 0.346682 0.614542 0.026 Uiso 1 1 calc R U . . .
C12 C 0.91364(15) 0.17411(10) 0.71056(9) 0.0252(3) Uani 1 1 d . . . . .
H12 H 0.960654 0.137197 0.735839 0.030 Uiso 1 1 calc R U . . .
C13 C 0.23878(14) 0.33757(10) 0.75240(8) 0.0229(3) Uani 1 1 d . . . . .
C14 C 0.48760(15) 0.08765(10) 0.85470(8) 0.0240(3) Uani 1 1 d . . . . .
H14A H 0.526252 0.050037 0.827909 0.029 Uiso 1 1 calc R U . . .
H14B H 0.405288 0.079029 0.844367 0.029 Uiso 1 1 calc R U . . .
C15 C 0.42636(14) 0.47578(10) 0.80441(9) 0.0237(3) Uani 1 1 d . . . . .
H15A H 0.373671 0.497679 0.767865 0.036 Uiso 1 1 calc R U . . .
H15B H 0.477353 0.516828 0.823929 0.036 Uiso 1 1 calc R U . . .
H15C H 0.383937 0.454534 0.839026 0.036 Uiso 1 1 calc R U . . .
C16 C 0.81444(14) 0.39594(10) 0.78398(9) 0.0238(3) Uani 1 1 d . . . . .
H16A H 0.850579 0.366922 0.822888 0.036 Uiso 1 1 calc R U . . .
H16B H 0.815483 0.451793 0.794388 0.036 Uiso 1 1 calc R U . . .
H16C H 0.855532 0.386633 0.745421 0.036 Uiso 1 1 calc R U . . .
C17 C 0.38526(15) 0.42954(11) 0.61118(8) 0.0247(3) Uani 1 1 d . . . . .
H17 H 0.459836 0.408225 0.631281 0.030 Uiso 1 1 calc R U . . .
C18 C 0.29572(14) 0.39896(10) 0.65204(8) 0.0221(3) Uani 1 1 d . . . . .
C19 C 0.09817(15) 0.38104(12) 0.66286(10) 0.0310(4) Uani 1 1 d . . . . .
H19 H 0.021169 0.386945 0.644969 0.037 Uiso 1 1 calc R U . . .
C20 C 0.55847(16) 0.21325(11) 0.95338(9) 0.0281(4) Uani 1 1 d . . . . .
H20A H 0.529104 0.259789 0.974679 0.034 Uiso 1 1 calc R U . . .
H20B H 0.638915 0.206881 0.971517 0.034 Uiso 1 1 calc R U . . .
C21 C 0.12635(15) 0.34629(11) 0.72474(9) 0.0283(4) Uani 1 1 d . . . . .
H21 H 0.068079 0.327973 0.748913 0.034 Uiso 1 1 calc R U . . .
C22 C 0.18241(15) 0.40717(11) 0.62713(9) 0.0279(4) Uani 1 1 d . . . . .
H22 H 0.162529 0.431220 0.584690 0.033 Uiso 1 1 calc R U . . .
C23 C 0.66391(16) 0.30869(12) 0.52149(9) 0.0291(4) Uani 1 1 d . . . . .
H23A H 0.729589 0.306367 0.496753 0.044 Uiso 1 1 calc R U . . .
H23B H 0.607269 0.343947 0.498369 0.044 Uiso 1 1 calc R U . . .
H23C H 0.631459 0.256408 0.523837 0.044 Uiso 1 1 calc R U . . .
C24 C 0.75853(17) 0.41818(10) 0.58985(9) 0.0303(4) Uani 1 1 d . . . . .
H24A H 0.780780 0.437134 0.635622 0.045 Uiso 1 1 calc R U . . .
H24B H 0.706271 0.455431 0.565501 0.045 Uiso 1 1 calc R U . . .
H24C H 0.825718 0.412762 0.566738 0.045 Uiso 1 1 calc R U . . .
C25 C 0.93211(15) 0.19063(11) 0.64552(9) 0.0283(4) Uani 1 1 d . . . . .
H25 H 0.992268 0.166153 0.626697 0.034 Uiso 1 1 calc R U . . .
C26 C 0.91357(16) 0.20237(12) 0.86177(9) 0.0300(4) Uani 1 1 d . . . . .
H26A H 0.976015 0.169846 0.850480 0.045 Uiso 1 1 calc R U . . .
H26B H 0.896627 0.189177 0.906929 0.045 Uiso 1 1 calc R U . . .
H26C H 0.934984 0.257470 0.860388 0.045 Uiso 1 1 calc R U . . .
C27 C 0.26479(15) 0.29944(11) 0.82088(9) 0.0267(4) Uani 1 1 d . . . . .
H27 H 0.348053 0.302945 0.834643 0.032 Uiso 1 1 calc R U . . .
C28 C 0.52325(16) 0.07219(11) 0.92926(9) 0.0273(4) Uani 1 1 d . . . . .
H28A H 0.484893 0.024783 0.943144 0.033 Uiso 1 1 calc R U . . .
H28B H 0.605729 0.063165 0.937258 0.033 Uiso 1 1 calc R U . . .
C29 C 0.49254(16) 0.14146(11) 0.97057(9) 0.0296(4) Uani 1 1 d . . . . .
H29A H 0.510296 0.129459 1.018947 0.036 Uiso 1 1 calc R U . . .
H29B H 0.410557 0.151907 0.961100 0.036 Uiso 1 1 calc R U . . .
C30 C 0.86212(16) 0.24328(10) 0.60779(9) 0.0262(4) Uani 1 1 d . . . . .
H30 H 0.874047 0.253754 0.562760 0.031 Uiso 1 1 calc R U . . .
C31 C 0.20524(17) 0.34176(13) 0.87426(10) 0.0352(4) Uani 1 1 d . . . . .
H31A H 0.225235 0.397215 0.874889 0.053 Uiso 1 1 calc R U . . .
H31B H 0.229266 0.318882 0.918449 0.053 Uiso 1 1 calc R U . . .
H31C H 0.123323 0.336126 0.863414 0.053 Uiso 1 1 calc R U . . .
C33 C 0.77319(16) 0.10249(11) 0.81331(10) 0.0305(4) Uani 1 1 d . . . . .
H33A H 0.704981 0.094139 0.781592 0.046 Uiso 1 1 calc R U . . .
H33B H 0.757586 0.089487 0.858773 0.046 Uiso 1 1 calc R U . . .
H33C H 0.834011 0.069083 0.801075 0.046 Uiso 1 1 calc R U . . .
C34 C 0.36532(17) 0.40364(12) 0.53771(9) 0.0321(4) Uani 1 1 d . . . . .
H34A H 0.356704 0.346826 0.535578 0.048 Uiso 1 1 calc R U . . .
H34B H 0.429871 0.419128 0.514985 0.048 Uiso 1 1 calc R U . . .
H34C H 0.296621 0.428399 0.515532 0.048 Uiso 1 1 calc R U . . .
C35 C 0.23245(17) 0.21329(12) 0.81714(10) 0.0334(4) Uani 1 1 d . . . . .
H35A H 0.151463 0.208309 0.802153 0.050 Uiso 1 1 calc R U . . .
H35B H 0.249895 0.189549 0.861608 0.050 Uiso 1 1 calc R U . . .
H35C H 0.275220 0.186688 0.785247 0.050 Uiso 1 1 calc R U . . .
C36 C 0.3920(2) 0.51865(12) 0.61473(11) 0.0414(5) Uani 1 1 d . . . . .
H36A H 0.319057 0.540989 0.596484 0.062 Uiso 1 1 calc R U . . .
H36B H 0.450601 0.537060 0.588414 0.062 Uiso 1 1 calc R U . . .
H36C H 0.410716 0.534932 0.661573 0.062 Uiso 1 1 calc R U . . .
C39A C 0.4207(16) 0.1372(15) 0.5050(7) 0.033(3) Uani 0.211(5) 1 d D U P A 1
H39A H 0.362601 0.176532 0.491815 0.049 Uiso 0.211(5) 1 calc R U P A 1
H39B H 0.392819 0.085711 0.489609 0.049 Uiso 0.211(5) 1 calc R U P A 1
H39C H 0.488968 0.149748 0.484736 0.049 Uiso 0.211(5) 1 calc R U P A 1
C40A C 0.3387(13) 0.0835(9) 0.6357(6) 0.062(3) Uani 0.211(5) 1 d D U P A 1
H40A H 0.331301 0.105197 0.680077 0.092 Uiso 0.211(5) 1 calc R U P A 1
H40B H 0.357385 0.027963 0.639994 0.092 Uiso 0.211(5) 1 calc R U P A 1
H40C H 0.267242 0.089915 0.606404 0.092 Uiso 0.211(5) 1 calc R U P A 1
C41A C 0.5882(12) 0.0821(7) 0.6161(6) 0.059(3) Uani 0.211(5) 1 d D U P A 1
H41A H 0.647037 0.108315 0.594447 0.089 Uiso 0.211(5) 1 calc R U P A 1
H41B H 0.577916 0.028854 0.598545 0.089 Uiso 0.211(5) 1 calc R U P A 1
H41C H 0.610799 0.080145 0.664666 0.089 Uiso 0.211(5) 1 calc R U P A 1
Si1A Si 0.4543(7) 0.1364(3) 0.5983(3) 0.0397(12) Uani 0.211(5) 1 d D U P A 1
C39B C 0.3894(5) 0.1465(4) 0.5068(2) 0.0409(12) Uani 0.789(5) 1 d D U P A 2
H39D H 0.329053 0.183733 0.492260 0.061 Uiso 0.789(5) 1 calc R U P A 2
H39E H 0.368207 0.094718 0.488767 0.061 Uiso 0.789(5) 1 calc R U P A 2
H39F H 0.459369 0.163316 0.490230 0.061 Uiso 0.789(5) 1 calc R U P A 2
C40B C 0.2700(3) 0.1306(3) 0.62959(18) 0.0642(12) Uani 0.789(5) 1 d D U P A 2
H40D H 0.278821 0.127195 0.678676 0.096 Uiso 0.789(5) 1 calc R U P A 2
H40E H 0.234165 0.082840 0.610394 0.096 Uiso 0.789(5) 1 calc R U P A 2
H40F H 0.222719 0.175622 0.614982 0.096 Uiso 0.789(5) 1 calc R U P A 2
C41B C 0.4994(4) 0.05700(19) 0.62986(18) 0.0642(11) Uani 0.789(5) 1 d D U P A 2
H41D H 0.566427 0.055287 0.606273 0.096 Uiso 0.789(5) 1 calc R U P A 2
H41E H 0.455507 0.009053 0.620655 0.096 Uiso 0.789(5) 1 calc R U P A 2
H41F H 0.522712 0.061561 0.678245 0.096 Uiso 0.789(5) 1 calc R U P A 2
Si1B Si 0.41168(13) 0.14210(8) 0.60046(7) 0.0260(3) Uani 0.789(5) 1 d D U P A 2
C1S C 0.7210(4) 0.5387(3) 0.9628(2) 0.0430(10) Uani 0.5 1 d . . P . .
H1S1 H 0.714575 0.588115 0.938118 0.064 Uiso 0.5 1 calc R U P . .
H1S2 H 0.746767 0.497766 0.934233 0.064 Uiso 0.5 1 calc R U P . .
H1S3 H 0.775446 0.544490 1.003231 0.064 Uiso 0.5 1 calc R U P . .
C2S C 0.60759(19) 0.51673(14) 0.98252(10) 0.0392(5) Uani 1 1 d . . . . .
C3S C 0.5624(2) 0.44190(14) 0.97455(11) 0.0410(5) Uani 1 1 d . . . . .
H3S H 0.604891 0.401542 0.957133 0.049 Uiso 1 1 calc R U . . .
C4S C 0.4564(2) 0.42598(13) 0.99175(11) 0.0412(5) Uani 1 1 d . . . . .
H4S H 0.426818 0.374676 0.985816 0.049 Uiso 1 1 calc R U . . .
H1N H 0.477(3) 0.2620(14) 0.5991(12) 0.068(10) Uiso 1 1 d D . . . .

loop_
_atom_site_aniso_label
_atom_site_aniso_U_11
_atom_site_aniso_U_22
_atom_site_aniso_U_33
_atom_site_aniso_U_23
_atom_site_aniso_U_13
_atom_site_aniso_U_12
Ga1 0.01747(10) 0.01499(10) 0.01522(9) 0.00093(6) 0.00284(6) -0.00072(6)
O1 0.0327(6) 0.0192(6) 0.0171(5) 0.0039(4) 0.0035(5) -0.0041(5)
N2 0.0164(6) 0.0160(6) 0.0170(6) 0.0008(5) 0.0037(5) -0.0003(5)
N1 0.0163(6) 0.0177(6) 0.0184(6) 0.0008(5) 0.0035(5) 0.0029(5)
N3 0.0307(8) 0.0201(7) 0.0154(6) 0.0012(5) 0.0014(5) -0.0053(6)
C1 0.0216(7) 0.0211(8) 0.0196(7) 0.0059(6) 0.0051(6) 0.0010(6)
C2 0.0183(7) 0.0172(7) 0.0204(7) -0.0013(6) 0.0048(6) -0.0012(6)
C3 0.0188(7) 0.0187(7) 0.0178(7) 0.0020(6) 0.0022(6) -0.0015(6)
C4 0.0234(8) 0.0178(7) 0.0160(7) 0.0023(6) 0.0058(6) 0.0011(6)
C5 0.0233(8) 0.0181(7) 0.0212(7) 0.0014(6) 0.0058(6) -0.0003(6)
C6 0.0219(8) 0.0227(8) 0.0219(8) 0.0044(6) 0.0053(6) 0.0036(6)
C7 0.0229(8) 0.0168(7) 0.0191(7) -0.0030(6) 0.0025(6) -0.0012(6)
C8 0.0245(8) 0.0204(8) 0.0215(8) 0.0037(6) 0.0056(6) 0.0014(6)
C9 0.0173(7) 0.0178(7) 0.0230(7) 0.0001(6) 0.0025(6) 0.0013(6)
C10 0.0197(7) 0.0186(7) 0.0215(7) -0.0001(6) 0.0045(6) -0.0011(6)
C11 0.0253(8) 0.0225(8) 0.0188(7) 0.0035(6) 0.0061(6) 0.0012(6)
C12 0.0241(8) 0.0235(8) 0.0286(8) 0.0022(7) 0.0056(7) 0.0050(7)
C13 0.0210(8) 0.0235(8) 0.0244(8) 0.0018(6) 0.0042(6) 0.0013(6)
C14 0.0288(8) 0.0210(8) 0.0221(8) 0.0049(6) 0.0035(6) -0.0032(7)
C15 0.0225(8) 0.0209(8) 0.0284(8) -0.0031(6) 0.0058(6) 0.0026(6)
C16 0.0186(7) 0.0220(8) 0.0306(8) -0.0044(7) 0.0017(6) -0.0022(6)
C17 0.0241(8) 0.0284(9) 0.0216(8) 0.0074(6) 0.0033(6) 0.0004(7)
C18 0.0216(8) 0.0214(8) 0.0234(8) 0.0020(6) 0.0035(6) 0.0010(6)
C19 0.0196(8) 0.0382(10) 0.0341(9) 0.0048(8) -0.0011(7) 0.0018(7)
C20 0.0359(10) 0.0273(9) 0.0213(8) -0.0001(7) 0.0043(7) 0.0047(7)
C21 0.0199(8) 0.0338(10) 0.0317(9) 0.0049(7) 0.0055(7) -0.0008(7)
C22 0.0249(8) 0.0317(9) 0.0262(8) 0.0061(7) 0.0000(7) 0.0035(7)
C23 0.0325(9) 0.0335(10) 0.0216(8) 0.0026(7) 0.0042(7) -0.0007(8)
C24 0.0377(10) 0.0214(8) 0.0317(9) 0.0046(7) 0.0035(8) 0.0011(7)
C25 0.0273(9) 0.0290(9) 0.0306(9) -0.0011(7) 0.0120(7) 0.0071(7)
C26 0.0296(9) 0.0367(10) 0.0235(8) 0.0026(7) 0.0021(7) 0.0029(8)
C27 0.0213(8) 0.0344(10) 0.0252(8) 0.0065(7) 0.0054(6) -0.0018(7)
C28 0.0316(9) 0.0267(9) 0.0235(8) 0.0076(7) 0.0034(7) -0.0016(7)
C29 0.0310(9) 0.0376(10) 0.0212(8) 0.0070(7) 0.0069(7) 0.0050(8)
C30 0.0303(9) 0.0262(9) 0.0240(8) 0.0017(7) 0.0108(7) 0.0018(7)
C31 0.0328(10) 0.0460(12) 0.0284(9) 0.0033(8) 0.0109(8) -0.0028(9)
C33 0.0333(9) 0.0247(9) 0.0347(9) 0.0082(7) 0.0095(8) 0.0020(7)
C34 0.0368(10) 0.0373(10) 0.0228(8) 0.0052(7) 0.0059(7) 0.0019(8)
C35 0.0298(9) 0.0329(10) 0.0385(10) 0.0101(8) 0.0082(8) -0.0006(8)
C36 0.0569(13) 0.0306(10) 0.0393(11) 0.0041(8) 0.0158(10) -0.0116(9)
C39A 0.047(7) 0.028(6) 0.022(5) -0.004(4) 0.001(4) -0.009(6)
C40A 0.083(6) 0.056(5) 0.045(5) -0.005(4) 0.009(5) -0.035(5)
C41A 0.090(7) 0.034(5) 0.049(5) -0.014(4) -0.011(5) 0.021(5)
Si1A 0.065(3) 0.0292(18) 0.0244(15) -0.0022(12) 0.003(2) -0.016(2)
C39B 0.057(3) 0.041(2) 0.0239(15) -0.0074(13) 0.0014(14) -0.007(2)
C40B 0.0506(19) 0.092(3) 0.0518(18) -0.0181(19) 0.0133(15) -0.041(2)
C41B 0.100(3) 0.0305(15) 0.0570(19) -0.0068(14) -0.0114(19) 0.0139(17)
Si1B 0.0346(6) 0.0218(4) 0.0210(4) -0.0020(3) 0.0013(4) -0.0074(4)
C1S 0.046(2) 0.041(2) 0.042(2) -0.0010(18) 0.0037(19) 0.0142(19)
C2S 0.0439(11) 0.0447(12) 0.0277(9) 0.0034(8) -0.0005(8) 0.0047(9)
C3S 0.0476(12) 0.0410(11) 0.0338(10) -0.0023(9) 0.0030(9) 0.0080(9)
C4S 0.0489(12) 0.0366(11) 0.0368(11) -0.0004(9) -0.0003(9) 0.0006(9)

loop_
_atom_type_symbol
_atom_type_description
_atom_type_scat_dispersion_real
_atom_type_scat_dispersion_imag
_atom_type_scat_source
C C 0.0027 0.0013 'International Tables Vol C Tables 4.2.6.8 and 6.1.1.4'
H H 0.0000 0.0000 'International Tables Vol C Tables 4.2.6.8 and 6.1.1.4'
Ga Ga 0.3084 1.4215 'International Tables Vol C Tables 4.2.6.8 and 6.1.1.4'
N N 0.0052 0.0027 'International Tables Vol C Tables 4.2.6.8 and 6.1.1.4'
O O 0.0094 0.0050 'International Tables Vol C Tables 4.2.6.8 and 6.1.1.4'
Si Si 0.0703 0.0593 'International Tables Vol C Tables 4.2.6.8 and 6.1.1.4'

loop_
_geom_angle_atom_site_label_1
_geom_angle_atom_site_label_2
_geom_angle_atom_site_label_3
_geom_angle
_geom_angle_site_symmetry_1
_geom_angle_site_symmetry_3
_geom_angle_publ_flag
O1 Ga1 N3 104.00(6) . . ?
O1 Ga1 N1 114.23(6) . . ?
N3 Ga1 N1 115.04(6) . . ?
O1 Ga1 N2 111.90(6) . . ?
N3 Ga1 N2 115.60(6) . . ?
N1 Ga1 N2 96.49(6) . . ?
C1 O1 Ga1 130.42(11) . . ?
C3 N2 C2 119.52(13) . . ?
C3 N2 Ga1 121.93(11) . . ?
C2 N2 Ga1 118.55(10) . . ?
C4 N1 C9 119.31(13) . . ?
C4 N1 Ga1 122.32(11) . . ?
C9 N1 Ga1 118.25(10) . . ?
Si1A N3 Ga1 130.5(2) . . ?
Si1B N3 Ga1 130.70(9) . . ?
Si1A N3 H1N 114(2) . . ?
Si1B N3 H1N 115(2) . . ?
Ga1 N3 H1N 114(2) . . ?
C8 C1 O1 125.50(15) . . ?
C8 C1 C14 123.53(15) . . ?
O1 C1 C14 110.97(14) . . ?
C10 C2 C5 121.20(15) . . ?
C10 C2 N2 120.24(14) . . ?
C5 C2 N2 118.52(14) . . ?
N2 C3 C7 123.75(14) . . ?
N2 C3 C16 120.29(14) . . ?
C7 C3 C16 115.96(14) . . ?
N1 C4 C7 123.45(15) . . ?
N1 C4 C15 119.37(14) . . ?
C7 C4 C15 117.18(14) . . ?
C30 C5 C2 118.27(15) . . ?
C30 C5 C11 120.02(15) . . ?
C2 C5 C11 121.69(14) . . ?
C10 C6 C33 110.39(14) . . ?
C10 C6 C26 112.37(14) . . ?
C33 C6 C26 110.18(15) . . ?
C10 C6 H6 107.9 . . ?
C33 C6 H6 107.9 . . ?
C26 C6 H6 107.9 . . ?
C4 C7 C3 128.44(15) . . ?
C4 C7 H7 115.8 . . ?
C3 C7 H7 115.8 . . ?
C1 C8 C20 122.63(15) . . ?
C1 C8 H8 118.7 . . ?
C20 C8 H8 118.7 . . ?
C13 C9 C18 121.29(15) . . ?
C13 C9 N1 120.58(14) . . ?
C18 C9 N1 118.10(14) . . ?
C12 C10 C2 118.21(15) . . ?
C12 C10 C6 118.94(15) . . ?
C2 C10 C6 122.84(14) . . ?
C5 C11 C23 112.29(14) . . ?
C5 C11 C24 111.34(14) . . ?
C23 C11 C24 110.26(14) . . ?
C5 C11 H11 107.6 . . ?
C23 C11 H11 107.6 . . ?
C24 C11 H11 107.6 . . ?
C25 C12 C10 121.48(16) . . ?
C25 C12 H12 119.3 . . ?
C10 C12 H12 119.3 . . ?
C21 C13 C9 118.12(15) . . ?
C21 C13 C27 118.98(15) . . ?
C9 C13 C27 122.90(15) . . ?
C1 C14 C28 112.39(14) . . ?
C1 C14 H14A 109.1 . . ?
C28 C14 H14A 109.1 . . ?
C1 C14 H14B 109.1 . . ?
C28 C14 H14B 109.1 . . ?
H14A C14 H14B 107.9 . . ?
C4 C15 H15A 109.5 . . ?
C4 C15 H15B 109.5 . . ?
H15A C15 H15B 109.5 . . ?
C4 C15 H15C 109.5 . . ?
H15A C15 H15C 109.5 . . ?
H15B C15 H15C 109.5 . . ?
C3 C16 H16A 109.5 . . ?
C3 C16 H16B 109.5 . . ?
H16A C16 H16B 109.5 . . ?
C3 C16 H16C 109.5 . . ?
H16A C16 H16C 109.5 . . ?
H16B C16 H16C 109.5 . . ?
C18 C17 C34 112.64(15) . . ?
C18 C17 C36 110.84(15) . . ?
C34 C17 C36 109.59(15) . . ?
C18 C17 H17 107.9 . . ?
C34 C17 H17 107.9 . . ?
C36 C17 H17 107.9 . . ?
C22 C18 C9 118.31(15) . . ?
C22 C18 C17 119.29(15) . . ?
C9 C18 C17 122.37(15) . . ?
C22 C19 C21 119.73(17) . . ?
C22 C19 H19 120.1 . . ?
C21 C19 H19 120.1 . . ?
C8 C20 C29 111.07(15) . . ?
C8 C20 H20A 109.4 . . ?
C29 C20 H20A 109.4 . . ?
C8 C20 H20B 109.4 . . ?
C29 C20 H20B 109.4 . . ?
H20A C20 H20B 108.0 . . ?
C19 C21 C13 121.25(16) . . ?
C19 C21 H21 119.4 . . ?
C13 C21 H21 119.4 . . ?
C19 C22 C18 121.29(16) . . ?
C19 C22 H22 119.4 . . ?
C18 C22 H22 119.4 . . ?
C11 C23 H23A 109.5 . . ?
C11 C23 H23B 109.5 . . ?
H23A C23 H23B 109.5 . . ?
C11 C23 H23C 109.5 . . ?
H23A C23 H23C 109.5 . . ?
H23B C23 H23C 109.5 . . ?
C11 C24 H24A 109.5 . . ?
C11 C24 H24B 109.5 . . ?
H24A C24 H24B 109.5 . . ?
C11 C24 H24C 109.5 . . ?
H24A C24 H24C 109.5 . . ?
H24B C24 H24C 109.5 . . ?
C12 C25 C30 119.55(16) . . ?
C12 C25 H25 120.2 . . ?
C30 C25 H25 120.2 . . ?
C6 C26 H26A 109.5 . . ?
C6 C26 H26B 109.5 . . ?
H26A C26 H26B 109.5 . . ?
C6 C26 H26C 109.5 . . ?
H26A C26 H26C 109.5 . . ?
H26B C26 H26C 109.5 . . ?
C13 C27 C35 110.48(15) . . ?
C13 C27 C31 111.55(15) . . ?
C35 C27 C31 110.76(15) . . ?
C13 C27 H27 108.0 . . ?
C35 C27 H27 108.0 . . ?
C31 C27 H27 108.0 . . ?
C29 C28 C14 110.04(15) . . ?
C29 C28 H28A 109.7 . . ?
C14 C28 H28A 109.7 . . ?
C29 C28 H28B 109.7 . . ?
C14 C28 H28B 109.7 . . ?
H28A C28 H28B 108.2 . . ?
C28 C29 C20 109.94(15) . . ?
C28 C29 H29A 109.7 . . ?
C20 C29 H29A 109.7 . . ?
C28 C29 H29B 109.7 . . ?
C20 C29 H29B 109.7 . . ?
H29A C29 H29B 108.2 . . ?
C25 C30 C5 121.22(16) . . ?
C25 C30 H30 119.4 . . ?
C5 C30 H30 119.4 . . ?
C27 C31 H31A 109.5 . . ?
C27 C31 H31B 109.5 . . ?
H31A C31 H31B 109.5 . . ?
C27 C31 H31C 109.5 . . ?
H31A C31 H31C 109.5 . . ?
H31B C31 H31C 109.5 . . ?
C6 C33 H33A 109.5 . . ?
C6 C33 H33B 109.5 . . ?
H33A C33 H33B 109.5 . . ?
C6 C33 H33C 109.5 . . ?
H33A C33 H33C 109.5 . . ?
H33B C33 H33C 109.5 . . ?
C17 C34 H34A 109.5 . . ?
C17 C34 H34B 109.5 . . ?
H34A C34 H34B 109.5 . . ?
C17 C34 H34C 109.5 . . ?
H34A C34 H34C 109.5 . . ?
H34B C34 H34C 109.5 . . ?
C27 C35 H35A 109.5 . . ?
C27 C35 H35B 109.5 . . ?
H35A C35 H35B 109.5 . . ?
C27 C35 H35C 109.5 . . ?
H35A C35 H35C 109.5 . . ?
H35B C35 H35C 109.5 . . ?
C17 C36 H36A 109.5 . . ?
C17 C36 H36B 109.5 . . ?
H36A C36 H36B 109.5 . . ?
C17 C36 H36C 109.5 . . ?
H36A C36 H36C 109.5 . . ?
H36B C36 H36C 109.5 . . ?
Si1A C39A H39A 109.5 . . ?
Si1A C39A H39B 109.5 . . ?
H39A C39A H39B 109.5 . . ?
Si1A C39A H39C 109.5 . . ?
H39A C39A H39C 109.5 . . ?
H39B C39A H39C 109.5 . . ?
Si1A C40A H40A 109.5 . . ?
Si1A C40A H40B 109.5 . . ?
H40A C40A H40B 109.5 . . ?
Si1A C40A H40C 109.5 . . ?
H40A C40A H40C 109.5 . . ?
H40B C40A H40C 109.5 . . ?
Si1A C41A H41A 109.5 . . ?
Si1A C41A H41B 109.5 . . ?
H41A C41A H41B 109.5 . . ?
Si1A C41A H41C 109.5 . . ?
H41A C41A H41C 109.5 . . ?
H41B C41A H41C 109.5 . . ?
N3 Si1A C41A 108.9(5) . . ?
N3 Si1A C39A 111.1(9) . . ?
C41A Si1A C39A 105.7(7) . . ?
N3 Si1A C40A 112.1(5) . . ?
C41A Si1A C40A 109.8(8) . . ?
C39A Si1A C40A 109.1(8) . . ?
Si1B C39B H39D 109.5 . . ?
Si1B C39B H39E 109.5 . . ?
H39D C39B H39E 109.5 . . ?
Si1B C39B H39F 109.5 . . ?
H39D C39B H39F 109.5 . . ?
H39E C39B H39F 109.5 . . ?
Si1B C40B H40D 109.5 . . ?
Si1B C40B H40E 109.5 . . ?
H40D C40B H40E 109.5 . . ?
Si1B C40B H40F 109.5 . . ?
H40D C40B H40F 109.5 . . ?
H40E C40B H40F 109.5 . . ?
Si1B C41B H41D 109.5 . . ?
Si1B C41B H41E 109.5 . . ?
H41D C41B H41E 109.5 . . ?
Si1B C41B H41F 109.5 . . ?
H41D C41B H41F 109.5 . . ?
H41E C41B H41F 109.5 . . ?
N3 Si1B C41B 111.60(15) . . ?
N3 Si1B C40B 110.93(15) . . ?
C41B Si1B C40B 108.4(2) . . ?
N3 Si1B C39B 107.5(3) . . ?
C41B Si1B C39B 110.9(2) . . ?
C40B Si1B C39B 107.4(2) . . ?
C2S C1S H1S1 109.5 . . ?
C2S C1S H1S2 109.5 . . ?
H1S1 C1S H1S2 109.5 . . ?
C2S C1S H1S3 109.5 . . ?
H1S1 C1S H1S3 109.5 . . ?
H1S2 C1S H1S3 109.5 . . ?
C4S C2S C3S 118.2(2) 3_667 . ?
C4S C2S C1S 118.5(3) 3_667 . ?
C3S C2S C1S 123.2(3) . . ?
C4S C3S C2S 120.5(2) . . ?
C4S C3S H3S 119.8 . . ?
C2S C3S H3S 119.8 . . ?
C3S C4S C2S 121.3(2) . 3_667 ?
C3S C4S H4S 119.4 . . ?
C2S C4S H4S 119.4 3_667 . ?

loop_
_geom_bond_atom_site_label_1
_geom_bond_atom_site_label_2
_geom_bond_distance
_geom_bond_site_symmetry_2
_geom_bond_publ_flag
Ga1 O1 1.8250(12) . ?
Ga1 N3 1.8386(14) . ?
Ga1 N1 1.9400(13) . ?
Ga1 N2 1.9486(13) . ?
O1 C1 1.3545(19) . ?
N2 C3 1.331(2) . ?
N2 C2 1.447(2) . ?
N1 C4 1.333(2) . ?
N1 C9 1.446(2) . ?
N3 Si1A 1.686(6) . ?
N3 Si1B 1.709(2) . ?
N3 H1N 0.841(10) . ?
C1 C8 1.330(2) . ?
C1 C14 1.506(2) . ?
C2 C10 1.402(2) . ?
C2 C5 1.409(2) . ?
C3 C7 1.406(2) . ?
C3 C16 1.508(2) . ?
C4 C7 1.398(2) . ?
C4 C15 1.508(2) . ?
C5 C30 1.392(2) . ?
C5 C11 1.519(2) . ?
C6 C10 1.520(2) . ?
C6 C33 1.525(2) . ?
C6 C26 1.532(2) . ?
C6 H6 1.0000 . ?
C7 H7 0.9500 . ?
C8 C20 1.511(2) . ?
C8 H8 0.9500 . ?
C9 C13 1.401(2) . ?
C9 C18 1.403(2) . ?
C10 C12 1.395(2) . ?
C11 C23 1.528(2) . ?
C11 C24 1.531(2) . ?
C11 H11 1.0000 . ?
C12 C25 1.381(2) . ?
C12 H12 0.9500 . ?
C13 C21 1.396(2) . ?
C13 C27 1.519(2) . ?
C14 C28 1.528(2) . ?
C14 H14A 0.9900 . ?
C14 H14B 0.9900 . ?
C15 H15A 0.9800 . ?
C15 H15B 0.9800 . ?
C15 H15C 0.9800 . ?
C16 H16A 0.9800 . ?
C16 H16B 0.9800 . ?
C16 H16C 0.9800 . ?
C17 C18 1.520(2) . ?
C17 C34 1.531(2) . ?
C17 C36 1.531(3) . ?
C17 H17 1.0000 . ?
C18 C22 1.390(2) . ?
C19 C22 1.381(3) . ?
C19 C21 1.381(3) . ?
C19 H19 0.9500 . ?
C20 C29 1.524(3) . ?
C20 H20A 0.9900 . ?
C20 H20B 0.9900 . ?
C21 H21 0.9500 . ?
C22 H22 0.9500 . ?
C23 H23A 0.9800 . ?
C23 H23B 0.9800 . ?
C23 H23C 0.9800 . ?
C24 H24A 0.9800 . ?
C24 H24B 0.9800 . ?
C24 H24C 0.9800 . ?
C25 C30 1.389(3) . ?
C25 H25 0.9500 . ?
C26 H26A 0.9800 . ?
C26 H26B 0.9800 . ?
C26 H26C 0.9800 . ?
C27 C35 1.526(3) . ?
C27 C31 1.540(3) . ?
C27 H27 1.0000 . ?
C28 C29 1.520(3) . ?
C28 H28A 0.9900 . ?
C28 H28B 0.9900 . ?
C29 H29A 0.9900 . ?
C29 H29B 0.9900 . ?
C30 H30 0.9500 . ?
C31 H31A 0.9800 . ?
C31 H31B 0.9800 . ?
C31 H31C 0.9800 . ?
C33 H33A 0.9800 . ?
C33 H33B 0.9800 . ?
C33 H33C 0.9800 . ?
C34 H34A 0.9800 . ?
C34 H34B 0.9800 . ?
C34 H34C 0.9800 . ?
C35 H35A 0.9800 . ?
C35 H35B 0.9800 . ?
C35 H35C 0.9800 . ?
C36 H36A 0.9800 . ?
C36 H36B 0.9800 . ?
C36 H36C 0.9800 . ?
C39A Si1A 1.866(12) . ?
C39A H39A 0.9800 . ?
C39A H39B 0.9800 . ?
C39A H39C 0.9800 . ?
C40A Si1A 1.884(10) . ?
C40A H40A 0.9800 . ?
C40A H40B 0.9800 . ?
C40A H40C 0.9800 . ?
C41A Si1A 1.848(11) . ?
C41A H41A 0.9800 . ?
C41A H41B 0.9800 . ?
C41A H41C 0.9800 . ?
C39B Si1B 1.868(4) . ?
C39B H39D 0.9800 . ?
C39B H39E 0.9800 . ?
C39B H39F 0.9800 . ?
C40B Si1B 1.868(3) . ?
C40B H40D 0.9800 . ?
C40B H40E 0.9800 . ?
C40B H40F 0.9800 . ?
C41B Si1B 1.849(4) . ?
C41B H41D 0.9800 . ?
C41B H41E 0.9800 . ?
C41B H41F 0.9800 . ?
C1S C2S 1.505(5) . ?
C1S H1S1 0.9800 . ?
C1S H1S2 0.9800 . ?
C1S H1S3 0.9800 . ?
C2S C4S 1.384(3) 3_667 ?
C2S C3S 1.393(3) . ?
C3S C4S 1.380(3) . ?
C3S H3S 0.9500 . ?
C4S H4S 0.9500 . ?

loop_
_geom_torsion_atom_site_label_1
_geom_torsion_atom_site_label_2
_geom_torsion_atom_site_label_3
_geom_torsion_atom_site_label_4
_geom_torsion
_geom_torsion_site_symmetry_1
_geom_torsion_site_symmetry_2
_geom_torsion_site_symmetry_3
_geom_torsion_site_symmetry_4
_geom_torsion_publ_flag
N3 Ga1 O1 C1 -175.43(14) . . . . ?
N1 Ga1 O1 C1 -49.23(15) . . . . ?
N2 Ga1 O1 C1 59.10(15) . . . . ?
O1 Ga1 N3 Si1A -15.2(4) . . . . ?
N1 Ga1 N3 Si1A -140.9(4) . . . . ?
N2 Ga1 N3 Si1A 107.9(4) . . . . ?
O1 Ga1 N3 Si1B 8.26(15) . . . . ?
N1 Ga1 N3 Si1B -117.42(13) . . . . ?
N2 Ga1 N3 Si1B 131.35(13) . . . . ?
Ga1 O1 C1 C8 -2.3(3) . . . . ?
Ga1 O1 C1 C14 177.92(11) . . . . ?
C3 N2 C2 C10 84.95(19) . . . . ?
Ga1 N2 C2 C10 -94.24(16) . . . . ?
C3 N2 C2 C5 -97.43(18) . . . . ?
Ga1 N2 C2 C5 83.38(16) . . . . ?
C2 N2 C3 C7 174.61(14) . . . . ?
Ga1 N2 C3 C7 -6.2(2) . . . . ?
C2 N2 C3 C16 -4.9(2) . . . . ?
Ga1 N2 C3 C16 174.26(11) . . . . ?
C9 N1 C4 C7 -166.88(14) . . . . ?
Ga1 N1 C4 C7 9.1(2) . . . . ?
C9 N1 C4 C15 13.2(2) . . . . ?
Ga1 N1 C4 C15 -170.83(11) . . . . ?
C10 C2 C5 C30 -3.2(2) . . . . ?
N2 C2 C5 C30 179.19(15) . . . . ?
C10 C2 C5 C11 178.43(15) . . . . ?
N2 C2 C5 C11 0.8(2) . . . . ?
N1 C4 C7 C3 8.5(3) . . . . ?
C15 C4 C7 C3 -171.57(15) . . . . ?
N2 C3 C7 C4 -10.1(3) . . . . ?
C16 C3 C7 C4 169.44(16) . . . . ?
O1 C1 C8 C20 177.94(16) . . . . ?
C14 C1 C8 C20 -2.3(3) . . . . ?
C4 N1 C9 C13 -91.59(19) . . . . ?
Ga1 N1 C9 C13 92.28(16) . . . . ?
C4 N1 C9 C18 90.31(18) . . . . ?
Ga1 N1 C9 C18 -85.82(16) . . . . ?
C5 C2 C10 C12 3.1(2) . . . . ?
N2 C2 C10 C12 -179.36(14) . . . . ?
C5 C2 C10 C6 -175.56(15) . . . . ?
N2 C2 C10 C6 2.0(2) . . . . ?
C33 C6 C10 C12 -64.0(2) . . . . ?
C26 C6 C10 C12 59.4(2) . . . . ?
C33 C6 C10 C2 114.60(18) . . . . ?
C26 C6 C10 C2 -121.96(18) . . . . ?
C30 C5 C11 C23 44.7(2) . . . . ?
C2 C5 C11 C23 -136.95(16) . . . . ?
C30 C5 C11 C24 -79.5(2) . . . . ?
C2 C5 C11 C24 98.86(18) . . . . ?
C2 C10 C12 C25 -0.7(3) . . . . ?
C6 C10 C12 C25 177.95(17) . . . . ?
C18 C9 C13 C21 -0.2(3) . . . . ?
N1 C9 C13 C21 -178.22(16) . . . . ?
C18 C9 C13 C27 179.64(16) . . . . ?
N1 C9 C13 C27 1.6(2) . . . . ?
C8 C1 C14 C28 -10.8(2) . . . . ?
O1 C1 C14 C28 169.02(14) . . . . ?
C13 C9 C18 C22 1.0(3) . . . . ?
N1 C9 C18 C22 179.08(15) . . . . ?
C13 C9 C18 C17 179.16(16) . . . . ?
N1 C9 C18 C17 -2.8(2) . . . . ?
C34 C17 C18 C22 -48.5(2) . . . . ?
C36 C17 C18 C22 74.7(2) . . . . ?
C34 C17 C18 C9 133.35(17) . . . . ?
C36 C17 C18 C9 -103.5(2) . . . . ?
C1 C8 C20 C29 -17.6(2) . . . . ?
C22 C19 C21 C13 0.6(3) . . . . ?
C9 C13 C21 C19 -0.6(3) . . . . ?
C27 C13 C21 C19 179.54(18) . . . . ?
C21 C19 C22 C18 0.3(3) . . . . ?
C9 C18 C22 C19 -1.0(3) . . . . ?
C17 C18 C22 C19 -179.27(17) . . . . ?
C10 C12 C25 C30 -1.4(3) . . . . ?
C21 C13 C27 C35 67.7(2) . . . . ?
C9 C13 C27 C35 -112.07(19) . . . . ?
C21 C13 C27 C31 -55.9(2) . . . . ?
C9 C13 C27 C31 124.26(18) . . . . ?
C1 C14 C28 C29 43.0(2) . . . . ?
C14 C28 C29 C20 -63.77(19) . . . . ?
C8 C20 C29 C28 49.8(2) . . . . ?
C12 C25 C30 C5 1.3(3) . . . . ?
C2 C5 C30 C25 1.0(3) . . . . ?
C11 C5 C30 C25 179.39(17) . . . . ?
Ga1 N3 Si1A C41A -58.8(6) . . . . ?
Ga1 N3 Si1A C39A -174.8(6) . . . . ?
Ga1 N3 Si1A C40A 62.9(7) . . . . ?
Ga1 N3 Si1B C41B -58.1(2) . . . . ?
Ga1 N3 Si1B C40B 62.8(2) . . . . ?
Ga1 N3 Si1B C39B 179.99(19) . . . . ?
C4S C2S C3S C4S 0.2(3) 3_667 . . . ?
C1S C2S C3S C4S -178.0(3) . . . . ?
C2S C3S C4S C2S -0.2(4) . . . 3_667 ?
